data_4076157
loop_
_publ_author_name
'Song, Li-Cheng'
'Jin, Guo-Xia'
'Wang, Hu-Ting'
'Zhang, Wen-Xiong'
'Hu, Qing-Mei'

_publ_section_title
;
 Self-Assembly of Cationic Pd(II)/Pt(II) Metallomacrocycles Containing
 Tetrahedral C2Co2Clusters from Rigid Cluster-Bridged Bipyridine
 (4-C5H4N)2C2Co2(CO)6and Diphosphine- or Diarsine-Chelated Pd(II)/Pt(II)
 Complexes [M(dppb)(H2O)2][OTf]2(M = Pd, Pt), [Pd(dpab)(H2O)(OTf)][OTf],
 and [Pt(dpab)(H2O)2][OTf]2
;
_journal_issue 26
_journal_name_full Organometallics
_journal_page_first 6464
_journal_paper_doi 10.1021/om050668s
_journal_volume 24
_journal_year 2005
_chemical_formula_sum 'C102 H78 Cl18 Co4 F12 N4 O24 P4 Pd2 S4'
_chemical_formula_weight 3310.42
_chemical_name_systematic
; 
 ? 
;
_space_group_IT_number 2
_symmetry_cell_setting triclinic
_symmetry_space_group_name_Hall '-P 1'
_symmetry_space_group_name_H-M 'P -1'
_atom_sites_solution_hydrogens geom
_atom_sites_solution_primary direct
_atom_sites_solution_secondary difmap
_audit_creation_method SHELXL-97
_cell_angle_alpha 113.802(5)
_cell_angle_beta 102.796(6)
_cell_angle_gamma 96.690(6)
_cell_formula_units_Z 1
_cell_length_a 13.871(5)
_cell_length_b 16.717(6)
_cell_length_c 18.592(6)
_cell_measurement_temperature 293(2)
_cell_volume 3743(2)
_computing_cell_refinement 'Bruker SMART'
_computing_data_collection 'Bruker SMART'
_computing_data_reduction 'Bruker SAINT'
_computing_molecular_graphics 'Bruker SHELXTL'
_computing_publication_material 'Bruker SHELXTL'
_computing_structure_refinement 'SHELXL-97 (Sheldrick, 1997)'
_computing_structure_solution 'SHELXS-97 (Sheldrick, 1990)'
_diffrn_ambient_temperature 293(2)
_diffrn_measured_fraction_theta_full 0.973
_diffrn_measured_fraction_theta_max 0.973
_diffrn_measurement_device_type 'CCD area detector'
_diffrn_measurement_method 'phi and omega scans'
_diffrn_radiation_monochromator graphite
_diffrn_radiation_source 'fine-focus sealed tube'
_diffrn_radiation_type MoK\a
_diffrn_radiation_wavelength 0.71073
_diffrn_reflns_av_R_equivalents 0.0698
_diffrn_reflns_av_sigmaI/netI 0.2071
_diffrn_reflns_limit_h_max 16
_diffrn_reflns_limit_h_min -13
_diffrn_reflns_limit_k_max 20
_diffrn_reflns_limit_k_min -17
_diffrn_reflns_limit_l_max 21
_diffrn_reflns_limit_l_min -22
_diffrn_reflns_number 19569
_diffrn_reflns_theta_full 25.50
_diffrn_reflns_theta_max 25.50
_diffrn_reflns_theta_min 1.68
_exptl_absorpt_coefficient_mu 1.160
_exptl_absorpt_correction_T_max 0.9028
_exptl_absorpt_correction_T_min 0.8361
_exptl_absorpt_correction_type multi-scan
_exptl_absorpt_process_details sadabs
_exptl_crystal_colour red
_exptl_crystal_density_diffrn 1.469
_exptl_crystal_density_method 'not measured'
_exptl_crystal_description block
_exptl_crystal_F_000 1648
_exptl_crystal_size_max 0.16
_exptl_crystal_size_mid 0.12
_exptl_crystal_size_min 0.09
_refine_diff_density_max 0.696
_refine_diff_density_min -0.441
_refine_diff_density_rms 0.083
_refine_ls_extinction_method none
_refine_ls_goodness_of_fit_ref 0.811
_refine_ls_hydrogen_treatment constr
_refine_ls_matrix_type full
_refine_ls_number_parameters 784
_refine_ls_number_reflns 13566
_refine_ls_number_restraints 0
_refine_ls_restrained_S_all 0.811
_refine_ls_R_factor_all 0.1427
_refine_ls_R_factor_gt 0.0672
_refine_ls_shift/su_max 0.001
_refine_ls_shift/su_mean 0.000
_refine_ls_structure_factor_coef Fsqd
_refine_ls_weighting_details 'calc w=1/[\s^2^(Fo^2^)+(0.0055P)^2^+0.0000P] where P=(Fo^2^+2Fc^2^)/3'
_refine_ls_weighting_scheme calc
_refine_ls_wR_factor_gt 0.1069
_refine_ls_wR_factor_ref 0.1203
_reflns_number_gt 5459
_reflns_number_total 13566
_reflns_threshold_expression >2sigma(I)
_cod_data_source_file om050668ssi20050803_051447.cif
_cod_data_source_block 50312am
_cod_depositor_comments
;
The following automatic conversions were performed:

'_symmetry_cell_setting' value 'Triclinic' changed to 'triclinic'
according to /home/saulius/struct/CIF-dictionaries/cif_core.dic
dictionary named 'cif_core.dic' version 2.4.1 from 2010-06-29.

Automatic conversion script
Id: cif_fix_values 1715 2011-07-08 13:25:40Z adriana 
;
_cod_original_sg_symbol_H-M P-1
_cod_original_formula_sum 'C102 H78 Cl18Co4 F12 N4 O24 P4 Pd2 S4'
_cod_database_code 4076157

loop_
_symmetry_equiv_pos_as_xyz
'x, y, z'
'-x, -y, -z'

loop_
_atom_site_label
_atom_site_type_symbol
_atom_site_fract_x
_atom_site_fract_y
_atom_site_fract_z
_atom_site_U_iso_or_equiv
_atom_site_adp_type
_atom_site_occupancy
_atom_site_symmetry_multiplicity
_atom_site_calc_flag
_atom_site_refinement_flags
Pd1 Pd 0.72818(4) 0.80302(3) 0.69928(3) 0.03837(16) Uani 1 1 d .
N1 N 0.8493(4) 0.7835(3) 0.7757(3) 0.0449(15) Uani 1 1 d .
N2 N 1.2388(4) 1.0656(4) 1.2069(3) 0.0455(15) Uani 1 1 d .
C1 C 0.9465(5) 0.8203(4) 0.7904(4) 0.0430(18) Uani 1 1 d .
H1 H 0.9622 0.8551 0.7643 0.052 Uiso 1 1 calc R
C2 C 1.0247(5) 0.8085(4) 0.8428(4) 0.055(2) Uani 1 1 d .
H2 H 1.0917 0.8343 0.8507 0.066 Uiso 1 1 calc R
C3 C 1.0042(5) 0.7583(4) 0.8840(4) 0.0414(17) Uani 1 1 d .
C4 C 0.9032(5) 0.7218(4) 0.8695(4) 0.0477(19) Uani 1 1 d .
H4 H 0.8849 0.6865 0.8944 0.057 Uiso 1 1 calc R
C5 C 0.8300(5) 0.7387(4) 0.8175(4) 0.0496(19) Uani 1 1 d .
H5 H 0.7623 0.7170 0.8113 0.059 Uiso 1 1 calc R
C6 C 1.0839(5) 0.7471(4) 0.9426(4) 0.056(2) Uani 1 1 d .
C7 C 1.2779(8) 0.7872(7) 0.9060(6) 0.095(3) Uani 1 1 d .
C8 C 1.3326(8) 0.7075(6) 1.0035(6) 0.098(3) Uani 1 1 d .
C9 C 1.1813(7) 0.6113(6) 0.8466(5) 0.079(3) Uani 1 1 d .
C10 C 1.1543(5) 0.7969(4) 1.0184(4) 0.054(2) Uani 1 1 d .
C11 C 1.1844(5) 0.8888(5) 1.0821(4) 0.0456(18) Uani 1 1 d .
C12 C 1.2371(6) 0.9586(5) 1.0759(4) 0.065(2) Uani 1 1 d .
H12 H 1.2552 0.9476 1.0281 0.078 Uiso 1 1 calc R
C13 C 1.2644(6) 1.0448(5) 1.1379(4) 0.067(2) Uani 1 1 d .
H13 H 1.3020 1.0899 1.1313 0.081 Uiso 1 1 calc R
C14 C 1.1847(5) 0.9988(5) 1.2133(4) 0.054(2) Uani 1 1 d .
H14 H 1.1627 1.0122 1.2597 0.065 Uiso 1 1 calc R
C15 C 1.1595(5) 0.9091(4) 1.1532(4) 0.060(2) Uani 1 1 d .
H15 H 1.1260 0.8638 1.1620 0.072 Uiso 1 1 calc R
C16 C 1.1816(8) 0.6651(6) 1.0886(6) 0.099(3) Uani 1 1 d .
C17 C 1.0313(7) 0.5610(6) 0.9318(5) 0.088(3) Uani 1 1 d .
C18 C 0.9897(8) 0.7016(6) 1.0527(5) 0.074(3) Uani 1 1 d .
C19 C 0.7571(6) 0.5869(4) 0.6383(4) 0.052(2) Uani 1 1 d .
C20 C 0.8517(7) 0.5689(5) 0.6414(5) 0.070(2) Uani 1 1 d .
H20 H 0.8948 0.5943 0.6205 0.084 Uiso 1 1 calc R
C21 C 0.8831(8) 0.5125(7) 0.6759(6) 0.102(4) Uani 1 1 d .
H21 H 0.9491 0.5048 0.6806 0.123 Uiso 1 1 calc R
C22 C 0.8248(9) 0.4694(7) 0.7024(6) 0.101(4) Uani 1 1 d .
H22 H 0.8457 0.4277 0.7198 0.122 Uiso 1 1 calc R
C23 C 0.7322(8) 0.4893(6) 0.7029(5) 0.094(3) Uani 1 1 d .
H23 H 0.6918 0.4641 0.7257 0.112 Uiso 1 1 calc R
C24 C 0.6952(6) 0.5465(5) 0.6705(4) 0.070(2) Uani 1 1 d .
H24 H 0.6308 0.5572 0.6703 0.084 Uiso 1 1 calc R
C25 C 0.7918(5) 0.6684(5) 0.5340(4) 0.0512(19) Uani 1 1 d .
C26 C 0.8719(6) 0.7411(5) 0.5588(4) 0.065(2) Uani 1 1 d .
H26 H 0.8850 0.7888 0.6106 0.079 Uiso 1 1 calc R
C27 C 0.9319(6) 0.7463(6) 0.5119(6) 0.091(3) Uani 1 1 d .
H27 H 0.9842 0.7965 0.5303 0.109 Uiso 1 1 calc R
C28 C 0.9124(8) 0.6736(8) 0.4350(6) 0.110(4) Uani 1 1 d .
H28 H 0.9519 0.6754 0.4010 0.132 Uiso 1 1 calc R
C29 C 0.8371(8) 0.6011(7) 0.4094(5) 0.119(4) Uani 1 1 d .
H29 H 0.8266 0.5523 0.3587 0.143 Uiso 1 1 calc R
C30 C 0.7758(6) 0.5982(5) 0.4570(5) 0.083(3) Uani 1 1 d .
H30 H 0.7225 0.5484 0.4374 0.099 Uiso 1 1 calc R
C31 C 0.5905(5) 0.5997(4) 0.5281(4) 0.055(2) Uani 1 1 d .
H31A H 0.5955 0.5391 0.4950 0.067 Uiso 1 1 calc R
H31B H 0.5452 0.5957 0.5600 0.067 Uiso 1 1 calc R
C32 C 0.5428(6) 0.6384(4) 0.4700(4) 0.060(2) Uani 1 1 d .
H32A H 0.5946 0.6851 0.4733 0.072 Uiso 1 1 calc R
H32B H 0.5214 0.5911 0.4140 0.072 Uiso 1 1 calc R
C33 C 0.4523(5) 0.6774(5) 0.4878(4) 0.066(2) Uani 1 1 d .
H33A H 0.3951 0.6285 0.4725 0.079 Uiso 1 1 calc R
H33B H 0.4339 0.7074 0.4534 0.079 Uiso 1 1 calc R
C34 C 0.4711(5) 0.7442(4) 0.5777(4) 0.055(2) Uani 1 1 d .
H34A H 0.4690 0.7102 0.6092 0.066 Uiso 1 1 calc R
H34B H 0.4150 0.7738 0.5807 0.066 Uiso 1 1 calc R
C35 C 0.6132(5) 0.8704(4) 0.5562(4) 0.0503(19) Uani 1 1 d .
C36 C 0.5328(6) 0.8822(5) 0.5030(5) 0.070(2) Uani 1 1 d .
H36 H 0.4671 0.8715 0.5065 0.084 Uiso 1 1 calc R
C37 C 0.5514(8) 0.9096(6) 0.4457(5) 0.094(3) Uani 1 1 d .
H37 H 0.4977 0.9168 0.4105 0.113 Uiso 1 1 calc R
C38 C 0.6467(9) 0.9261(7) 0.4398(6) 0.105(3) Uani 1 1 d .
H38 H 0.6582 0.9424 0.3996 0.126 Uiso 1 1 calc R
C39 C 0.7254(7) 0.9184(5) 0.4935(5) 0.086(3) Uani 1 1 d .
H39 H 0.7914 0.9323 0.4917 0.103 Uiso 1 1 calc R
C40 C 0.7074(6) 0.8902(5) 0.5507(4) 0.059(2) Uani 1 1 d .
H40 H 0.7619 0.8847 0.5864 0.071 Uiso 1 1 calc R
C41 C 0.5503(5) 0.9227(5) 0.7006(4) 0.0478(19) Uani 1 1 d .
C42 C 0.5737(5) 1.0085(5) 0.7126(4) 0.061(2) Uani 1 1 d .
H42 H 0.6120 1.0215 0.6819 0.073 Uiso 1 1 calc R
C43 C 0.5440(7) 1.0794(7) 0.7685(5) 0.087(3) Uani 1 1 d .
H43 H 0.5613 1.1377 0.7746 0.104 Uiso 1 1 calc R
C44 C 0.4900(8) 1.0597(7) 0.8124(7) 0.112(4) Uani 1 1 d .
H44 H 0.4689 1.1053 0.8498 0.134 Uiso 1 1 calc R
C45 C 0.4647(7) 0.9745(7) 0.8043(6) 0.109(3) Uani 1 1 d .
H45 H 0.4273 0.9627 0.8361 0.130 Uiso 1 1 calc R
C46 C 0.4950(6) 0.9058(5) 0.7484(6) 0.086(3) Uani 1 1 d .
H46 H 0.4781 0.8477 0.7430 0.103 Uiso 1 1 calc R
C47 C 0.4832(11) 0.5988(18) 0.8090(12) 0.178(8) Uani 1 1 d .
C48 C 0.1036(13) 0.0341(12) 0.6384(10) 0.144(5) Uani 1 1 d .
C49 C 0.8394(7) 0.1874(6) 0.6419(6) 0.113(3) Uani 1 1 d .
H49 H 0.8618 0.1313 0.6312 0.135 Uiso 1 1 calc R
C50 C 0.2035(7) 0.7019(7) 0.6435(6) 0.108(3) Uani 1 1 d .
H50 H 0.2688 0.7017 0.6770 0.130 Uiso 1 1 calc R
C51 C 0.1882(7) 0.0982(5) 0.9274(5) 0.100(3) Uani 1 1 d .
H51 H 0.1612 0.1151 0.8835 0.120 Uiso 1 1 calc R
O1 O 1.3168(6) 0.8355(5) 0.8862(5) 0.139(3) Uani 1 1 d .
O2 O 1.1555(6) 0.5453(4) 0.7913(4) 0.126(3) Uani 1 1 d .
O3 O 1.4044(6) 0.7044(5) 1.0455(4) 0.157(3) Uani 1 1 d .
O4 O 1.2374(7) 0.6606(6) 1.1382(5) 0.174(4) Uani 1 1 d .
O5 O 0.9989(6) 0.4897(4) 0.8861(4) 0.145(3) Uani 1 1 d .
O6 O 0.9261(5) 0.7169(5) 1.0786(4) 0.110(2) Uani 1 1 d .
O7 O 0.3993(5) 0.7049(4) 0.7598(4) 0.133(2) Uani 1 1 d .
O8 O 0.4536(5) 0.5855(4) 0.6671(3) 0.114(2) Uani 1 1 d .
O9 O 0.5765(5) 0.7123(4) 0.7709(4) 0.115(2) Uani 1 1 d .
O10 O 0.0225(5) -0.0494(4) 0.7073(4) 0.109(2) Uani 1 1 d .
O11 O -0.0720(5) 0.0282(5) 0.6486(5) 0.154(3) Uani 1 1 d .
O12 O 0.0590(6) 0.1097(4) 0.7699(4) 0.135(3) Uani 1 1 d .
P1 P 0.71376(14) 0.66302(11) 0.59757(10) 0.0442(5) Uani 1 1 d .
P2 P 0.59032(14) 0.83220(12) 0.62893(10) 0.0441(5) Uani 1 1 d .
S1 S 0.02019(19) 0.02932(18) 0.69890(15) 0.0752(7) Uani 1 1 d .
S2 S 0.47720(19) 0.65722(17) 0.74603(15) 0.0780(7) Uani 1 1 d .
Co1 Co 1.21670(8) 0.71622(7) 0.94083(6) 0.0622(3) Uani 1 1 d .
Co2 Co 1.09370(9) 0.67838(6) 1.00674(6) 0.0625(3) Uani 1 1 d .
Cl1 Cl 0.8140(3) 0.1999(2) 0.55173(18) 0.1722(14) Uani 1 1 d .
Cl2 Cl 0.9358(2) 0.27491(19) 0.71818(19) 0.1428(11) Uani 1 1 d .
Cl3 Cl 0.7317(3) 0.1796(3) 0.6693(2) 0.1913(16) Uani 1 1 d .
Cl4 Cl 0.1139(3) 0.6635(3) 0.6729(2) 0.2111(18) Uani 1 1 d .
Cl5 Cl 0.1959(2) 0.6409(2) 0.54020(17) 0.1471(12) Uani 1 1 d .
Cl6 Cl 0.2036(3) 0.8096(2) 0.6605(2) 0.214(2) Uani 1 1 d .
Cl7 Cl 0.2740(2) 0.1888(2) 1.00580(19) 0.1628(13) Uani 1 1 d .
Cl8 Cl 0.0870(2) 0.06599(17) 0.95879(15) 0.1130(9) Uani 1 1 d .
Cl9 Cl 0.2417(2) 0.00738(19) 0.88693(18) 0.1344(10) Uani 1 1 d .
F1 F 0.5035(7) 0.6612(6) 0.8873(5) 0.211(5) Uani 1 1 d .
F2 F 0.3980(7) 0.5553(6) 0.7997(6) 0.232(5) Uani 1 1 d .
F3 F 0.5545(8) 0.5618(8) 0.8108(8) 0.238(5) Uani 1 1 d .
F4 F 0.1096(6) 0.1044(5) 0.6268(4) 0.181(3) Uani 1 1 d .
F5 F 0.1943(7) 0.0386(8) 0.6823(9) 0.258(6) Uani 1 1 d .
F6 F 0.0826(10) -0.0342(6) 0.5727(6) 0.274(7) Uani 1 1 d .

loop_
_atom_site_aniso_label
_atom_site_aniso_U_11
_atom_site_aniso_U_22
_atom_site_aniso_U_33
_atom_site_aniso_U_23
_atom_site_aniso_U_13
_atom_site_aniso_U_12
Pd1 0.0380(3) 0.0366(3) 0.0329(3) 0.0102(2) 0.0078(2) 0.0058(2)
N1 0.043(4) 0.045(4) 0.037(3) 0.015(3) 0.004(3) 0.005(3)
N2 0.053(4) 0.046(4) 0.037(3) 0.015(3) 0.016(3) 0.015(3)
C1 0.040(5) 0.053(5) 0.035(4) 0.022(4) 0.004(4) 0.010(4)
C2 0.051(5) 0.055(5) 0.051(5) 0.025(4) 0.005(4) -0.002(4)
C3 0.050(5) 0.037(4) 0.030(4) 0.002(3) 0.020(4) 0.018(4)
C4 0.043(5) 0.047(5) 0.048(5) 0.020(4) 0.011(4) 0.002(4)
C5 0.042(5) 0.056(5) 0.043(4) 0.015(4) 0.011(4) 0.015(4)
C6 0.051(5) 0.057(5) 0.041(4) 0.001(4) 0.007(4) 0.031(4)
C7 0.096(9) 0.081(8) 0.095(8) 0.019(6) 0.031(6) 0.042(6)
C8 0.080(8) 0.113(8) 0.094(8) 0.029(6) 0.030(6) 0.052(6)
C9 0.086(7) 0.079(7) 0.063(6) 0.018(5) 0.022(5) 0.037(6)
C10 0.065(5) 0.050(5) 0.034(4) 0.002(4) 0.014(4) 0.030(4)
C11 0.044(5) 0.055(5) 0.029(4) 0.014(4) 0.005(4) 0.014(4)
C12 0.112(7) 0.053(5) 0.032(4) 0.018(4) 0.033(5) 0.016(5)
C13 0.108(7) 0.055(5) 0.059(5) 0.033(5) 0.048(5) 0.016(5)
C14 0.056(5) 0.044(5) 0.040(4) 0.000(4) 0.014(4) -0.001(4)
C15 0.054(5) 0.048(5) 0.061(5) 0.013(4) 0.016(4) -0.008(4)
C16 0.141(10) 0.091(7) 0.091(8) 0.050(6) 0.048(7) 0.059(7)
C17 0.127(9) 0.061(6) 0.075(7) 0.032(5) 0.025(6) 0.018(6)
C18 0.110(9) 0.060(6) 0.048(5) 0.015(4) 0.030(6) 0.021(6)
C19 0.062(6) 0.031(4) 0.044(4) 0.002(3) 0.011(4) -0.001(4)
C20 0.072(7) 0.062(6) 0.061(5) 0.014(4) 0.012(5) 0.023(5)
C21 0.075(8) 0.094(9) 0.098(8) 0.021(6) -0.013(6) 0.026(7)
C22 0.107(10) 0.066(7) 0.105(8) 0.027(6) 0.000(8) 0.027(7)
C23 0.123(10) 0.071(7) 0.066(6) 0.036(5) -0.011(6) 0.000(6)
C24 0.076(6) 0.049(5) 0.063(5) 0.021(4) 0.001(5) -0.013(5)
C25 0.051(5) 0.049(5) 0.038(4) 0.004(4) 0.010(4) 0.015(4)
C26 0.054(5) 0.079(6) 0.056(5) 0.024(5) 0.022(4) 0.001(5)
C27 0.062(6) 0.108(8) 0.092(7) 0.030(6) 0.039(6) 0.001(5)
C28 0.104(9) 0.137(10) 0.090(8) 0.033(7) 0.070(7) 0.020(7)
C29 0.134(10) 0.126(9) 0.057(6) -0.004(6) 0.056(7) 0.003(8)
C30 0.077(6) 0.071(6) 0.069(6) 0.001(5) 0.032(5) -0.003(5)
C31 0.051(5) 0.031(4) 0.059(5) 0.000(4) 0.011(4) 0.002(4)
C32 0.063(6) 0.048(5) 0.040(4) 0.007(4) -0.008(4) -0.001(4)
C33 0.045(5) 0.061(5) 0.070(6) 0.019(4) -0.001(4) 0.009(4)
C34 0.048(5) 0.050(5) 0.060(5) 0.016(4) 0.015(4) 0.013(4)
C35 0.037(5) 0.058(5) 0.040(4) 0.012(4) 0.004(4) 0.004(4)
C36 0.065(6) 0.088(6) 0.066(6) 0.042(5) 0.021(5) 0.020(5)
C37 0.092(8) 0.129(9) 0.089(7) 0.082(7) 0.013(6) 0.022(7)
C38 0.111(9) 0.154(10) 0.073(7) 0.069(7) 0.037(7) 0.029(8)
C39 0.082(7) 0.118(8) 0.069(6) 0.049(6) 0.030(6) 0.024(6)
C40 0.062(6) 0.068(5) 0.045(5) 0.030(4) 0.006(4) 0.009(4)
C41 0.037(4) 0.049(5) 0.066(5) 0.032(4) 0.020(4) 0.011(4)
C42 0.061(5) 0.067(6) 0.058(5) 0.025(5) 0.020(4) 0.028(5)
C43 0.094(8) 0.089(7) 0.074(7) 0.022(6) 0.038(6) 0.033(6)
C44 0.111(9) 0.073(8) 0.120(9) 0.005(7) 0.040(7) 0.042(7)
C45 0.106(8) 0.094(8) 0.114(8) 0.011(7) 0.077(7) 0.021(7)
C46 0.085(7) 0.056(6) 0.123(8) 0.027(6) 0.059(6) 0.028(5)
C47 0.086(11) 0.38(3) 0.165(15) 0.208(18) 0.047(11) 0.052(14)
C48 0.157(14) 0.133(14) 0.158(14) 0.071(11) 0.076(12) 0.013(12)
C49 0.112(9) 0.096(8) 0.149(10) 0.071(7) 0.039(8) 0.029(7)
C50 0.077(7) 0.145(9) 0.123(9) 0.090(8) 0.007(7) 0.031(7)
C51 0.119(9) 0.076(7) 0.085(7) 0.027(5) 0.004(6) 0.032(6)
O1 0.148(7) 0.122(7) 0.182(8) 0.067(6) 0.107(6) 0.050(5)
O2 0.148(7) 0.083(5) 0.087(5) -0.018(4) 0.029(5) 0.032(5)
O3 0.121(7) 0.194(8) 0.131(7) 0.057(5) -0.009(5) 0.090(6)
O4 0.208(9) 0.219(9) 0.120(6) 0.105(6) 0.006(6) 0.109(7)
O5 0.208(8) 0.064(5) 0.091(5) -0.007(4) 0.012(5) -0.017(5)
O6 0.118(7) 0.121(6) 0.087(5) 0.031(4) 0.050(4) 0.029(5)
O7 0.105(6) 0.155(6) 0.148(6) 0.062(5) 0.043(5) 0.071(5)
O8 0.122(6) 0.111(5) 0.075(4) 0.014(4) 0.033(4) -0.001(4)
O9 0.080(5) 0.118(5) 0.124(5) 0.041(4) 0.022(4) -0.002(4)
O10 0.145(6) 0.094(5) 0.133(5) 0.071(4) 0.074(5) 0.044(4)
O11 0.084(5) 0.216(8) 0.192(8) 0.143(7) 0.005(5) 0.017(5)
O12 0.213(8) 0.092(5) 0.078(4) 0.019(4) 0.044(5) 0.030(5)
P1 0.0400(12) 0.0379(11) 0.0430(11) 0.0096(9) 0.0084(9) 0.0056(9)
P2 0.0393(12) 0.0463(12) 0.0432(11) 0.0180(10) 0.0102(9) 0.0083(9)
S1 0.0795(18) 0.0821(18) 0.0739(17) 0.0413(15) 0.0313(15) 0.0120(15)
S2 0.0676(18) 0.0898(18) 0.0672(17) 0.0258(15) 0.0210(14) 0.0162(15)
Co1 0.0647(8) 0.0593(7) 0.0465(6) 0.0090(6) 0.0082(6) 0.0267(6)
Co2 0.0829(9) 0.0484(7) 0.0438(6) 0.0152(5) 0.0050(6) 0.0163(6)
Cl1 0.210(4) 0.204(3) 0.122(2) 0.091(2) 0.054(3) 0.034(3)
Cl2 0.132(3) 0.127(2) 0.149(3) 0.058(2) 0.013(2) 0.025(2)
Cl3 0.158(3) 0.234(4) 0.167(3) 0.079(3) 0.073(3) -0.019(3)
Cl4 0.137(3) 0.348(6) 0.203(4) 0.162(4) 0.079(3) 0.044(3)
Cl5 0.155(3) 0.166(3) 0.101(2) 0.0379(19) 0.042(2) 0.042(2)
Cl6 0.266(5) 0.140(3) 0.162(3) 0.032(2) -0.020(3) 0.071(3)
Cl7 0.132(3) 0.151(3) 0.143(3) 0.018(2) 0.036(2) -0.009(2)
Cl8 0.099(2) 0.116(2) 0.109(2) 0.0285(16) 0.0372(17) 0.0344(16)
Cl9 0.140(3) 0.138(2) 0.165(3) 0.071(2) 0.091(2) 0.072(2)
F1 0.209(10) 0.334(11) 0.102(5) 0.115(7) 0.048(6) 0.037(9)
F2 0.194(8) 0.285(10) 0.320(13) 0.215(10) 0.128(9) 0.028(8)
F3 0.217(10) 0.364(12) 0.344(14) 0.297(12) 0.148(9) 0.183(9)
F4 0.269(10) 0.142(6) 0.232(8) 0.129(6) 0.170(7) 0.059(6)
F5 0.134(7) 0.299(13) 0.440(18) 0.212(13) 0.157(9) 0.089(8)
F6 0.49(2) 0.138(7) 0.222(10) 0.038(6) 0.265(12) 0.040(9)

loop_
_atom_type_symbol
_atom_type_description
_atom_type_scat_dispersion_real
_atom_type_scat_dispersion_imag
_atom_type_scat_source
C C 0.0033 0.0016 'International Tables Vol C Tables 4.2.6.8 and 6.1.1.4'
H H 0.0000 0.0000 'International Tables Vol C Tables 4.2.6.8 and 6.1.1.4'
N N 0.0061 0.0033 'International Tables Vol C Tables 4.2.6.8 and 6.1.1.4'
O O 0.0106 0.0060 'International Tables Vol C Tables 4.2.6.8 and 6.1.1.4'
P P 0.1023 0.0942 'International Tables Vol C Tables 4.2.6.8 and 6.1.1.4'
S S 0.1246 0.1234 'International Tables Vol C Tables 4.2.6.8 and 6.1.1.4'
Co Co 0.3494 0.9721 'International Tables Vol C Tables 4.2.6.8 and 6.1.1.4'
Pd Pd -0.9988 1.0072 'International Tables Vol C Tables 4.2.6.8 and 6.1.1.4'
Cl Cl 0.1484 0.1585 'International Tables Vol C Tables 4.2.6.8 and 6.1.1.4'
F F 0.0171 0.0103 'International Tables Vol C Tables 4.2.6.8 and 6.1.1.4'

loop_
_geom_angle_atom_site_label_1
_geom_angle_atom_site_label_2
_geom_angle_atom_site_label_3
_geom_angle
_geom_angle_site_symmetry_1
_geom_angle_site_symmetry_3
N1 Pd1 N2 86.1(2) . 2_777
N1 Pd1 P2 173.50(16) . .
N2 Pd1 P2 89.23(15) 2_777 .
N1 Pd1 P1 89.39(15) . .
N2 Pd1 P1 172.59(17) 2_777 .
P2 Pd1 P1 95.68(7) . .
C5 N1 C1 116.9(6) . .
C5 N1 Pd1 119.4(5) . .
C1 N1 Pd1 123.5(5) . .
C13 N2 C14 116.8(6) . .
C13 N2 Pd1 123.5(5) . 2_777
C14 N2 Pd1 119.6(5) . 2_777
N1 C1 C2 122.4(6) . .
C1 C2 C3 120.4(7) . .
C4 C3 C2 116.8(6) . .
C4 C3 C6 120.7(7) . .
C2 C3 C6 122.5(7) . .
C5 C4 C3 118.8(7) . .
N1 C5 C4 124.6(7) . .
C10 C6 C3 139.9(6) . .
C10 C6 Co2 69.9(4) . .
C3 C6 Co2 137.0(5) . .
C10 C6 Co1 69.7(4) . .
C3 C6 Co1 133.8(5) . .
Co2 C6 Co1 78.0(3) . .
O1 C7 Co1 177.4(10) . .
O3 C8 Co1 177.2(9) . .
O2 C9 Co1 175.5(10) . .
C6 C10 C11 138.1(6) . .
C6 C10 Co2 69.1(4) . .
C11 C10 Co2 137.0(5) . .
C6 C10 Co1 69.6(4) . .
C11 C10 Co1 136.1(6) . .
Co2 C10 Co1 77.7(2) . .
C15 C11 C12 116.3(6) . .
C15 C11 C10 119.7(7) . .
C12 C11 C10 124.1(7) . .
C11 C12 C13 122.2(7) . .
N2 C13 C12 121.9(7) . .
N2 C14 C15 123.0(7) . .
C11 C15 C14 119.6(7) . .
O4 C16 Co2 176.6(11) . .
O5 C17 Co2 176.1(10) . .
O6 C18 Co2 177.6(10) . .
C20 C19 C24 117.5(7) . .
C20 C19 P1 122.0(6) . .
C24 C19 P1 120.5(7) . .
C19 C20 C21 119.9(9) . .
C22 C21 C20 124.0(11) . .
C21 C22 C23 116.6(11) . .
C22 C23 C24 122.8(10) . .
C19 C24 C23 118.8(9) . .
C30 C25 C26 116.4(7) . .
C30 C25 P1 120.9(6) . .
C26 C25 P1 122.7(5) . .
C27 C26 C25 123.6(8) . .
C26 C27 C28 117.5(8) . .
C29 C28 C27 120.7(9) . .
C28 C29 C30 120.7(8) . .
C29 C30 C25 121.0(8) . .
C32 C31 P1 115.1(4) . .
C33 C32 C31 115.0(6) . .
C32 C33 C34 114.2(6) . .
C33 C34 P2 117.8(5) . .
C40 C35 C36 117.5(7) . .
C40 C35 P2 121.7(6) . .
C36 C35 P2 120.8(6) . .
C37 C36 C35 120.1(8) . .
C38 C37 C36 121.0(9) . .
C37 C38 C39 119.1(9) . .
C38 C39 C40 120.3(9) . .
C35 C40 C39 122.0(7) . .
C42 C41 C46 116.6(7) . .
C42 C41 P2 123.6(6) . .
C46 C41 P2 119.8(6) . .
C41 C42 C43 124.2(8) . .
C44 C43 C42 117.0(10) . .
C43 C44 C45 122.0(11) . .
C44 C45 C46 119.6(10) . .
C41 C46 C45 120.6(8) . .
F3 C47 F2 118(2) . .
F3 C47 F1 103.6(13) . .
F2 C47 F1 99.7(14) . .
F3 C47 S2 113.9(11) . .
F2 C47 S2 112.7(10) . .
F1 C47 S2 107.1(17) . .
F6 C48 F4 111.0(15) . .
F6 C48 F5 107.0(17) . .
F4 C48 F5 107.0(14) . .
F6 C48 S1 112.9(12) . .
F4 C48 S1 112.9(12) . .
F5 C48 S1 105.5(11) . .
Cl3 C49 Cl2 112.2(6) . .
Cl3 C49 Cl1 109.3(6) . .
Cl2 C49 Cl1 110.3(5) . .
Cl4 C50 Cl6 110.2(7) . .
Cl4 C50 Cl5 115.2(6) . .
Cl6 C50 Cl5 107.4(5) . .
Cl7 C51 Cl9 112.5(5) . .
Cl7 C51 Cl8 110.9(5) . .
Cl9 C51 Cl8 109.3(5) . .
C25 P1 C31 105.6(3) . .
C25 P1 C19 105.4(3) . .
C31 P1 C19 102.8(3) . .
C25 P1 Pd1 110.9(2) . .
C31 P1 Pd1 118.7(2) . .
C19 P1 Pd1 112.4(2) . .
C35 P2 C41 104.5(3) . .
C35 P2 C34 107.4(3) . .
C41 P2 C34 101.0(3) . .
C35 P2 Pd1 115.0(3) . .
C41 P2 Pd1 109.3(2) . .
C34 P2 Pd1 118.0(2) . .
O12 S1 O10 117.1(4) . .
O12 S1 O11 112.6(5) . .
O10 S1 O11 114.3(4) . .
O12 S1 C48 103.4(7) . .
O10 S1 C48 106.3(7) . .
O11 S1 C48 100.8(7) . .
O8 S2 O7 114.7(4) . .
O8 S2 O9 112.1(4) . .
O7 S2 O9 115.0(4) . .
O8 S2 C47 101.4(9) . .
O7 S2 C47 105.9(8) . .
O9 S2 C47 106.1(6) . .
C7 Co1 C9 98.6(4) . .
C7 Co1 C8 96.3(5) . .
C9 Co1 C8 103.6(4) . .
C7 Co1 C6 105.2(4) . .
C9 Co1 C6 101.7(3) . .
C8 Co1 C6 143.8(4) . .
C7 Co1 C10 103.4(4) . .
C9 Co1 C10 140.3(4) . .
C8 Co1 C10 106.3(3) . .
C6 Co1 C10 40.7(2) . .
C7 Co1 Co2 152.9(3) . .
C9 Co1 Co2 98.8(3) . .
C8 Co1 Co2 99.7(3) . .
C6 Co1 Co2 50.7(2) . .
C10 Co1 Co2 51.0(2) . .
C16 Co2 C18 99.3(4) . .
C16 Co2 C17 102.5(4) . .
C18 Co2 C17 96.5(4) . .
C16 Co2 C6 142.5(4) . .
C18 Co2 C6 101.9(3) . .
C17 Co2 C6 105.4(3) . .
C16 Co2 C10 104.2(4) . .
C18 Co2 C10 102.3(3) . .
C17 Co2 C10 144.2(3) . .
C6 Co2 C10 41.0(2) . .
C16 Co2 Co1 99.1(3) . .
C18 Co2 Co1 151.1(3) . .
C17 Co2 Co1 101.1(3) . .
C6 Co2 Co1 51.3(2) . .
C10 Co2 Co1 51.3(2) . .

loop_
_geom_bond_atom_site_label_1
_geom_bond_atom_site_label_2
_geom_bond_distance
_geom_bond_site_symmetry_2
Pd1 N1 2.095(5) .
Pd1 N2 2.096(5) 2_777
Pd1 P2 2.2869(19) .
Pd1 P1 2.2901(19) .
N1 C5 1.325(7) .
N1 C1 1.334(7) .
N2 C13 1.329(8) .
N2 C14 1.333(7) .
N2 Pd1 2.096(5) 2_777
C1 C2 1.380(8) .
C2 C3 1.390(8) .
C3 C4 1.382(8) .
C3 C6 1.457(8) .
C4 C5 1.377(8) .
C6 C10 1.374(8) .
C6 Co2 1.956(7) .
C6 Co1 1.974(7) .
C7 O1 1.142(10) .
C7 Co1 1.783(12) .
C8 O3 1.142(9) .
C8 Co1 1.824(10) .
C9 O2 1.110(8) .
C9 Co1 1.823(9) .
C10 C11 1.448(8) .
C10 Co2 1.966(7) .
C10 Co1 1.975(7) .
C11 C15 1.360(8) .
C11 C12 1.364(8) .
C12 C13 1.373(8) .
C14 C15 1.405(8) .
C16 O4 1.099(9) .
C16 Co2 1.835(10) .
C17 O5 1.110(8) .
C17 Co2 1.845(9) .
C18 O6 1.104(10) .
C18 Co2 1.835(10) .
C19 C20 1.375(10) .
C19 C24 1.404(9) .
C19 P1 1.819(7) .
C20 C21 1.397(11) .
C21 C22 1.319(12) .
C22 C23 1.365(12) .
C23 C24 1.407(10) .
C25 C30 1.385(9) .
C25 C26 1.389(9) .
C25 P1 1.791(7) .
C26 C27 1.352(10) .
C27 C28 1.395(11) .
C28 C29 1.344(11) .
C29 C30 1.366(11) .
C31 C32 1.539(8) .
C31 P1 1.791(6) .
C32 C33 1.520(9) .
C33 C34 1.531(8) .
C34 P2 1.846(6) .
C35 C40 1.347(9) .
C35 C36 1.408(9) .
C35 P2 1.782(7) .
C36 C37 1.378(10) .
C37 C38 1.356(11) .
C38 C39 1.364(10) .
C39 C40 1.382(9) .
C41 C42 1.346(8) .
C41 C46 1.382(10) .
C41 P2 1.808(7) .
C42 C43 1.402(10) .
C43 C44 1.330(12) .
C44 C45 1.363(11) .
C45 C46 1.387(10) .
C47 F3 1.227(18) .
C47 F2 1.251(14) .
C47 F1 1.35(2) .
C47 S2 1.797(14) .
C48 F6 1.232(15) .
C48 F4 1.274(14) .
C48 F5 1.314(15) .
C48 S1 1.800(14) .
C49 Cl3 1.690(10) .
C49 Cl2 1.723(9) .
C49 Cl1 1.737(9) .
C50 Cl4 1.630(9) .
C50 Cl6 1.699(9) .
C50 Cl5 1.745(10) .
C51 Cl7 1.692(8) .
C51 Cl9 1.735(9) .
C51 Cl8 1.744(10) .
O7 S2 1.424(6) .
O8 S2 1.406(5) .
O9 S2 1.427(6) .
O10 S1 1.390(5) .
O11 S1 1.400(6) .
O12 S1 1.387(6) .
Co1 Co2 2.4725(17) .

loop_
_geom_torsion_atom_site_label_1
_geom_torsion_atom_site_label_2
_geom_torsion_atom_site_label_3
_geom_torsion_atom_site_label_4
_geom_torsion
_geom_torsion_site_symmetry_1
N2 Pd1 N1 C5 102.8(5) 2_777
P2 Pd1 N1 C5 58.3(17) .
P1 Pd1 N1 C5 -83.1(5) .
N2 Pd1 N1 C1 -71.5(5) 2_777
P2 Pd1 N1 C1 -116.0(14) .
P1 Pd1 N1 C1 102.6(5) .
C5 N1 C1 C2 3.7(10) .
Pd1 N1 C1 C2 178.1(5) .
N1 C1 C2 C3 -1.2(10) .
C1 C2 C3 C4 0.0(9) .
C1 C2 C3 C6 -177.4(6) .
C2 C3 C4 C5 -1.4(9) .
C6 C3 C4 C5 176.1(5) .
C1 N1 C5 C4 -5.3(10) .
Pd1 N1 C5 C4 -179.9(5) .
C3 C4 C5 N1 4.2(10) .
C4 C3 C6 C10 -111.1(11) .
C2 C3 C6 C10 66.3(12) .
C4 C3 C6 Co2 8.5(10) .
C2 C3 C6 Co2 -174.2(5) .
C4 C3 C6 Co1 135.8(6) .
C2 C3 C6 Co1 -46.9(10) .
C3 C6 C10 C11 2.6(17) .
Co2 C6 C10 C11 -138.3(10) .
Co1 C6 C10 C11 137.5(10) .
C3 C6 C10 Co2 140.8(10) .
Co1 C6 C10 Co2 -84.20(19) .
C3 C6 C10 Co1 -135.0(10) .
Co2 C6 C10 Co1 84.20(19) .
C6 C10 C11 C15 106.0(11) .
Co2 C10 C11 C15 -8.3(11) .
Co1 C10 C11 C15 -140.0(7) .
C6 C10 C11 C12 -73.9(12) .
Co2 C10 C11 C12 171.8(6) .
Co1 C10 C11 C12 40.1(11) .
C15 C11 C12 C13 0.3(11) .
C10 C11 C12 C13 -179.8(7) .
C14 N2 C13 C12 -0.2(11) .
Pd1 N2 C13 C12 -176.7(5) 2_777
C11 C12 C13 N2 -1.7(12) .
C13 N2 C14 C15 3.4(10) .
Pd1 N2 C14 C15 -180.0(5) 2_777
C12 C11 C15 C14 2.7(10) .
C10 C11 C15 C14 -177.2(6) .
N2 C14 C15 C11 -4.8(11) .
C24 C19 C20 C21 -0.3(11) .
P1 C19 C20 C21 177.7(6) .
C19 C20 C21 C22 4.3(14) .
C20 C21 C22 C23 -6.7(16) .
C21 C22 C23 C24 5.5(15) .
C20 C19 C24 C23 -0.7(10) .
P1 C19 C24 C23 -178.8(5) .
C22 C23 C24 C19 -1.9(12) .
C30 C25 C26 C27 0.9(12) .
P1 C25 C26 C27 179.8(7) .
C25 C26 C27 C28 -1.0(14) .
C26 C27 C28 C29 -0.6(15) .
C27 C28 C29 C30 2.2(18) .
C28 C29 C30 C25 -2.3(17) .
C26 C25 C30 C29 0.8(13) .
P1 C25 C30 C29 -178.1(8) .
P1 C31 C32 C33 -110.0(6) .
C31 C32 C33 C34 50.5(8) .
C32 C33 C34 P2 46.8(8) .
C40 C35 C36 C37 2.6(12) .
P2 C35 C36 C37 -178.3(6) .
C35 C36 C37 C38 -0.4(14) .
C36 C37 C38 C39 -2.3(16) .
C37 C38 C39 C40 3.0(15) .
C36 C35 C40 C39 -2.0(12) .
P2 C35 C40 C39 178.9(6) .
C38 C39 C40 C35 -0.7(13) .
C46 C41 C42 C43 -1.3(11) .
P2 C41 C42 C43 -179.3(6) .
C41 C42 C43 C44 0.5(13) .
C42 C43 C44 C45 0.4(15) .
C43 C44 C45 C46 -0.5(16) .
C42 C41 C46 C45 1.1(12) .
P2 C41 C46 C45 179.3(7) .
C44 C45 C46 C41 -0.3(14) .
C30 C25 P1 C31 -32.7(7) .
C26 C25 P1 C31 148.4(6) .
C30 C25 P1 C19 75.6(6) .
C26 C25 P1 C19 -103.2(6) .
C30 C25 P1 Pd1 -162.5(6) .
C26 C25 P1 Pd1 18.7(7) .
C32 C31 P1 C25 -57.6(6) .
C32 C31 P1 C19 -167.8(5) .
C32 C31 P1 Pd1 67.5(6) .
C20 C19 P1 C25 20.9(7) .
C24 C19 P1 C25 -161.1(5) .
C20 C19 P1 C31 131.3(6) .
C24 C19 P1 C31 -50.8(6) .
C20 C19 P1 Pd1 -99.9(6) .
C24 C19 P1 Pd1 78.0(5) .
N1 Pd1 P1 C25 -89.8(3) .
N2 Pd1 P1 C25 -37.0(13) 2_777
P2 Pd1 P1 C25 94.3(2) .
N1 Pd1 P1 C31 147.8(3) .
N2 Pd1 P1 C31 -159.5(12) 2_777
P2 Pd1 P1 C31 -28.2(3) .
N1 Pd1 P1 C19 27.9(3) .
N2 Pd1 P1 C19 80.6(13) 2_777
P2 Pd1 P1 C19 -148.1(3) .
C40 C35 P2 C41 112.4(7) .
C36 C35 P2 C41 -66.6(6) .
C40 C35 P2 C34 -140.9(6) .
C36 C35 P2 C34 40.0(7) .
C40 C35 P2 Pd1 -7.3(7) .
C36 C35 P2 Pd1 173.6(5) .
C42 C41 P2 C35 -23.4(6) .
C46 C41 P2 C35 158.6(6) .
C42 C41 P2 C34 -134.7(6) .
C46 C41 P2 C34 47.3(7) .
C42 C41 P2 Pd1 100.1(6) .
C46 C41 P2 Pd1 -77.9(6) .
C33 C34 P2 C35 39.9(6) .
C33 C34 P2 C41 149.0(5) .
C33 C34 P2 Pd1 -92.0(5) .
N1 Pd1 P2 C35 137.5(15) .
N2 Pd1 P2 C35 93.1(3) 2_777
P1 Pd1 P2 C35 -81.3(3) .
N1 Pd1 P2 C41 20.4(15) .
N2 Pd1 P2 C41 -23.9(3) 2_777
P1 Pd1 P2 C41 161.6(3) .
N1 Pd1 P2 C34 -94.1(15) .
N2 Pd1 P2 C34 -138.5(3) 2_777
P1 Pd1 P2 C34 47.1(3) .
F6 C48 S1 O12 177.8(14) .
F4 C48 S1 O12 -55.2(14) .
F5 C48 S1 O12 61.3(13) .
F6 C48 S1 O10 53.9(16) .
F4 C48 S1 O10 -179.2(11) .
F5 C48 S1 O10 -62.6(13) .
F6 C48 S1 O11 -65.6(16) .
F4 C48 S1 O11 61.3(13) .
F5 C48 S1 O11 177.9(12) .
F3 C47 S2 O8 67(2) .
F2 C47 S2 O8 -70(2) .
F1 C47 S2 O8 -178.7(10) .
F3 C47 S2 O7 -172.7(18) .
F2 C47 S2 O7 50(2) .
F1 C47 S2 O7 -58.7(11) .
F3 C47 S2 O9 -50(2) .
F2 C47 S2 O9 172.7(17) .
F1 C47 S2 O9 64.0(12) .
O1 C7 Co1 C9 163(24) .
O1 C7 Co1 C8 -93(24) .
O1 C7 Co1 C6 58(24) .
O1 C7 Co1 C10 16(24) .
O1 C7 Co1 Co2 33(24) .
O2 C9 Co1 C7 -163(11) .
O2 C9 Co1 C8 98(11) .
O2 C9 Co1 C6 -55(11) .
O2 C9 Co1 C10 -40(11) .
O2 C9 Co1 Co2 -4(11) .
O3 C8 Co1 C7 105(22) .
O3 C8 Co1 C9 -155(21) .
O3 C8 Co1 C6 -22(22) .
O3 C8 Co1 C10 -1(22) .
O3 C8 Co1 Co2 -53(22) .
C10 C6 Co1 C7 -93.0(5) .
C3 C6 Co1 C7 47.9(8) .
Co2 C6 Co1 C7 -165.8(3) .
C10 C6 Co1 C9 164.7(5) .
C3 C6 Co1 C9 -54.4(7) .
Co2 C6 Co1 C9 91.9(3) .
C10 C6 Co1 C8 31.2(8) .
C3 C6 Co1 C8 172.1(7) .
Co2 C6 Co1 C8 -41.6(7) .
C3 C6 Co1 C10 140.9(9) .
Co2 C6 Co1 C10 -72.8(4) .
C10 C6 Co1 Co2 72.8(4) .
C3 C6 Co1 Co2 -146.3(8) .
C6 C10 Co1 C7 97.9(5) .
C11 C10 Co1 C7 -41.5(8) .
Co2 C10 Co1 C7 169.9(3) .
C6 C10 Co1 C9 -23.9(7) .
C11 C10 Co1 C9 -163.3(7) .
Co2 C10 Co1 C9 48.1(5) .
C6 C10 Co1 C8 -161.4(5) .
C11 C10 Co1 C8 59.2(8) .
Co2 C10 Co1 C8 -89.3(4) .
C11 C10 Co1 C6 -139.4(9) .
Co2 C10 Co1 C6 72.0(4) .
C6 C10 Co1 Co2 -72.0(4) .
C11 C10 Co1 Co2 148.6(8) .
O4 C16 Co2 C18 -116(17) .
O4 C16 Co2 C17 145(17) .
O4 C16 Co2 C6 8(18) .
O4 C16 Co2 C10 -11(17) .
O4 C16 Co2 Co1 41(17) .
O6 C18 Co2 C16 159(23) .
O6 C18 Co2 C17 -97(23) .
O6 C18 Co2 C6 10(24) .
O6 C18 Co2 C10 52(24) .
O6 C18 Co2 Co1 30(24) .
O5 C17 Co2 C16 -65(13) .
O5 C17 Co2 C18 -166(13) .
O5 C17 Co2 C6 90(13) .
O5 C17 Co2 C10 73(13) .
O5 C17 Co2 Co1 37(13) .
C10 C6 Co2 C16 -27.9(7) .
C3 C6 Co2 C16 -171.3(7) .
Co1 C6 Co2 C16 44.7(6) .
C10 C6 Co2 C18 95.2(5) .
C3 C6 Co2 C18 -48.2(7) .
Co1 C6 Co2 C18 167.7(3) .
C10 C6 Co2 C17 -164.6(5) .
C3 C6 Co2 C17 52.0(8) .
Co1 C6 Co2 C17 -92.1(4) .
C3 C6 Co2 C10 -143.4(9) .
Co1 C6 Co2 C10 72.6(4) .
C10 C6 Co2 Co1 -72.6(4) .
C3 C6 Co2 Co1 144.0(8) .
C6 C10 Co2 C16 162.9(5) .
C11 C10 Co2 C16 -57.7(8) .
Co1 C10 Co2 C16 90.3(3) .
C6 C10 Co2 C18 -94.0(5) .
C11 C10 Co2 C18 45.4(8) .
Co1 C10 Co2 C18 -166.6(3) .
C6 C10 Co2 C17 25.9(8) .
C11 C10 Co2 C17 165.3(7) .
Co1 C10 Co2 C17 -46.7(6) .
C11 C10 Co2 C6 139.4(9) .
Co1 C10 Co2 C6 -72.6(4) .
C6 C10 Co2 Co1 72.6(4) .
C11 C10 Co2 Co1 -148.0(8) .
C7 Co1 Co2 C16 -122.9(7) .
C9 Co1 Co2 C16 107.8(4) .
C8 Co1 Co2 C16 2.3(4) .
C6 Co1 Co2 C16 -154.3(4) .
C10 Co1 Co2 C16 -101.0(4) .
C7 Co1 Co2 C18 5.9(9) .
C9 Co1 Co2 C18 -123.4(6) .
C8 Co1 Co2 C18 131.1(6) .
C6 Co1 Co2 C18 -25.5(6) .
C10 Co1 Co2 C18 27.9(6) .
C7 Co1 Co2 C17 132.3(7) .
C9 Co1 Co2 C17 3.0(4) .
C8 Co1 Co2 C17 -102.5(4) .
C6 Co1 Co2 C17 100.9(4) .
C10 Co1 Co2 C17 154.3(4) .
C7 Co1 Co2 C6 31.4(7) .
C9 Co1 Co2 C6 -97.9(4) .
C8 Co1 Co2 C6 156.6(4) .
C10 Co1 Co2 C6 53.3(3) .
C7 Co1 Co2 C10 -21.9(7) .
C9 Co1 Co2 C10 -151.2(4) .
C8 Co1 Co2 C10 103.2(4) .
C6 Co1 Co2 C10 -53.3(3) .
